data_4509939
loop_
_publ_author_name
'Wang, Xudong'
'Li, Chenxi'
'Duan, Yueqin'
'Lu, Yan'

_publ_section_title
;
 Hydrophobic Tetramer Structures of Cholic Acid
;
_journal_issue 1
_journal_name_full 'Crystal Growth &amp; Design'
_journal_page_first 23
_journal_paper_doi 10.1021/cg401651t
_journal_volume 14
_journal_year 2014
_chemical_formula_sum 'C24 H40 O5'
_chemical_formula_weight 368.24
_chemical_name_systematic ?
_space_group_IT_number 5
_symmetry_cell_setting monoclinic
_symmetry_space_group_name_Hall 'C 2y'
_symmetry_space_group_name_H-M 'C 1 2 1'
_atom_sites_solution_hydrogens geom
_atom_sites_solution_primary direct
_atom_sites_solution_secondary difmap
_audit_creation_method SHELXL-97
_cell_angle_alpha 90.00
_cell_angle_beta 90.602(3)
_cell_angle_gamma 90.00
_cell_formula_units_Z 8
_cell_length_a 40.334(5)
_cell_length_b 7.7289(9)
_cell_length_c 15.6202(18)
_cell_measurement_temperature 293(2)
_cell_volume 4869.1(10)
_computing_structure_refinement 'SHELXL-97 (Sheldrick, 1997)'
_computing_structure_solution 'SHELXS-97 (Sheldrick, 1990)'
_diffrn_ambient_temperature 293(2)
_diffrn_measured_fraction_theta_full 0.820
_diffrn_measured_fraction_theta_max 0.820
_diffrn_radiation_monochromator graphite
_diffrn_radiation_source 'fine-focus sealed tube'
_diffrn_radiation_wavelength 0.88560
_diffrn_reflns_av_R_equivalents 0.0923
_diffrn_reflns_av_sigmaI/netI 0.0788
_diffrn_reflns_limit_h_max 49
_diffrn_reflns_limit_h_min -49
_diffrn_reflns_limit_k_max 9
_diffrn_reflns_limit_k_min -9
_diffrn_reflns_limit_l_max 17
_diffrn_reflns_limit_l_min -17
_diffrn_reflns_number 26683
_diffrn_reflns_theta_full 33.18
_diffrn_reflns_theta_max 33.18
_diffrn_reflns_theta_min 1.26
_exptl_absorpt_coefficient_mu 0.000
_exptl_crystal_density_diffrn 1.005
_exptl_crystal_density_method 'not measured'
_exptl_crystal_F_000 1472
_refine_diff_density_max 1.151
_refine_diff_density_min -0.833
_refine_diff_density_rms 0.169
_refine_ls_abs_structure_details 'Flack H D (1983), Acta Cryst. A39, 876-881'
_refine_ls_abs_structure_Flack 0(10)
_refine_ls_extinction_method none
_refine_ls_goodness_of_fit_ref 3.241
_refine_ls_hydrogen_treatment mixed
_refine_ls_matrix_type full
_refine_ls_number_parameters 233
_refine_ls_number_reflns 7874
_refine_ls_number_restraints 111
_refine_ls_restrained_S_all 3.312
_refine_ls_R_factor_all 0.3820
_refine_ls_R_factor_gt 0.3699
_refine_ls_shift/su_max 0.456
_refine_ls_shift/su_mean 0.082
_refine_ls_structure_factor_coef Fsqd
_refine_ls_weighting_details 'calc w=1/[\s^2^(Fo^2^)+(0.2000P)^2^+0.0000P] where P=(Fo^2^+2Fc^2^)/3'
_refine_ls_weighting_scheme calc
_refine_ls_wR_factor_gt 0.7092
_refine_ls_wR_factor_ref 0.7275
_reflns_number_gt 5852
_reflns_number_total 7874
_reflns_threshold_expression >2sigma(I)
_cod_data_source_file cg401651t_si_001.cif
_cod_data_source_block shelxl
_cod_depositor_comments
;
The following automatic conversions were performed:

'_symmetry_cell_setting' value 'Monoclinic' changed to 'monoclinic'
according to
/usr/data/users/saulius/automatic-downloads/current/ACS/lib/dictionaries/cif_core.dic
dictionary named 'cif_core.dic' version 2.4.2 from 2011-04-26.

Automatic conversion script
Id: cif_fix_values 2281 2013-09-26 08:29:07Z andrius 
;
_cod_original_sg_symbol_H-M C2
_cod_database_code 4509939

loop_
_symmetry_equiv_pos_as_xyz
'x, y, z'
'-x, y, -z'
'x+1/2, y+1/2, z'
'-x+1/2, y+1/2, -z'

loop_
_atom_site_label
_atom_site_type_symbol
_atom_site_fract_x
_atom_site_fract_y
_atom_site_fract_z
_atom_site_U_iso_or_equiv
_atom_site_adp_type
_atom_site_occupancy
_atom_site_symmetry_multiplicity
_atom_site_calc_flag
_atom_site_refinement_flags
O1 O 0.6298(3) 0.394(2) 0.5489(8) 0.114(4) Uiso 1 1 d .
O2 O 0.5835(4) -0.125(2) 0.6103(10) 0.131(4) Uiso 1 1 d .
O3 O 0.4803(7) 0.159(3) 0.5617(15) 0.277(17) Uiso 1 1 d D
O4 O 0.8105(6) 0.302(4) 0.7443(15) 0.187(8) Uiso 1 1 d .
O5 O 0.7772(4) 0.082(2) 0.7188(10) 0.134(5) Uiso 1 1 d .
C1 C 0.5311(5) 0.3542(18) 0.7430(13) 0.177(12) Uiso 1 1 d D
C2 C 0.5157(5) 0.3433(18) 0.6527(11) 0.130(7) Uiso 1 1 d D
C4 C 0.5226(4) 0.0219(18) 0.6548(10) 0.133(7) Uiso 1 1 d D
C5 C 0.5390(3) 0.0334(15) 0.7432(8) 0.117(6) Uiso 1 1 d D
C6 C 0.5626(3) -0.1170(16) 0.7578(12) 0.150(9) Uiso 1 1 d D
C7 C 0.5926(4) -0.0997(15) 0.6986(13) 0.137(7) Uiso 1 1 d D
C8 C 0.6106(2) 0.0726(15) 0.7173(10) 0.122(6) Uiso 1 1 d D
C9 C 0.5861(3) 0.2220(14) 0.6951(11) 0.128(6) Uiso 1 1 d D
C10 C 0.5562(2) 0.2066(15) 0.7555(8) 0.127(6) Uiso 1 1 d D
C11 C 0.6054(4) 0.3928(16) 0.6951(13) 0.134(7) Uiso 1 1 d D
C12 C 0.6356(2) 0.3862(12) 0.6361(9) 0.093(4) Uiso 1 1 d D
C13 C 0.6592(2) 0.2527(12) 0.6697(6) 0.078(3) Uiso 1 1 d D
C14 C 0.6367(2) 0.0651(13) 0.6499(8) 0.098(4) Uiso 1 1 d D
C15 C 0.6643(3) -0.0654(12) 0.6672(11) 0.113(5) Uiso 1 1 d D
C16 C 0.6967(2) 0.0172(15) 0.6316(9) 0.082(3) Uiso 1 1 d D
C17 C 0.6887(2) 0.2122(12) 0.6112(7) 0.082(3) Uiso 1 1 d D
C18 C 0.7205(3) 0.3206(16) 0.6237(8) 0.085(3) Uiso 1 1 d D
C19 C 0.7137(5) 0.5110(19) 0.6004(11) 0.101(4) Uiso 1 1 d D
C20 C 0.7502(3) 0.256(2) 0.5719(8) 0.085(3) Uiso 1 1 d D
C21 C 0.7845(3) 0.300(2) 0.6122(9) 0.088(3) Uiso 1 1 d D
C22 C 0.7907(5) 0.215(3) 0.6927(12) 0.111(5) Uiso 1 1 d .
C23 C 0.5680(5) 0.220(3) 0.8501(9) 0.115(5) Uiso 1 1 d D
C24 C 0.6715(3) 0.2834(19) 0.7612(7) 0.081(3) Uiso 1 1 d D
O7 O 0.6200(4) 1.103(2) 0.1667(10) 0.132(5) Uiso 1 1 d .
O8 O 0.6792(3) 0.6060(16) 0.1143(7) 0.094(3) Uiso 1 1 d .
O9 O 0.8066(3) 0.7195(16) -0.3130(7) 0.092(3) Uiso 1 1 d .
O10 O 0.8176(2) 0.7664(15) -0.1738(6) 0.088(2) Uiso 1 1 d .
C25 C 0.5601(4) 0.5804(16) 0.1813(10) 0.145(8) Uiso 1 1 d D
C26 C 0.5708(7) 0.620(2) 0.2736(10) 0.188(13) Uiso 1 1 d D
C27 C 0.5546(8) 0.786(3) 0.3052(9) 0.51(8) Uiso 1 1 d D
C28 C 0.5654(7) 0.9370(19) 0.2469(9) 0.188(13) Uiso 1 1 d D
C29 C 0.5541(3) 0.8979(15) 0.1554(9) 0.147(8) Uiso 1 1 d D
C30 C 0.5620(3) 1.0501(16) 0.0970(10) 0.135(7) Uiso 1 1 d D
C31 C 0.6000(3) 1.0626(12) 0.0880(8) 0.087(4) Uiso 1 1 d D
C32 C 0.6123(2) 0.8935(12) 0.0444(7) 0.086(3) Uiso 1 1 d D
C33 C 0.6057(2) 0.7424(12) 0.1065(8) 0.107(5) Uiso 1 1 d D
C34 C 0.5685(2) 0.7308(13) 0.1226(7) 0.102(4) Uiso 1 1 d D
C35 C 0.6182(3) 0.5742(14) 0.0659(12) 0.118(6) Uiso 1 1 d D
C36 C 0.6553(3) 0.5885(11) 0.0446(8) 0.084(3) Uiso 1 1 d D
C37 C 0.6622(2) 0.7394(10) -0.0188(6) 0.075(3) Uiso 1 1 d D
C38 C 0.6494(2) 0.9080(10) 0.0290(6) 0.067(3) Uiso 1 1 d D
C39 C 0.6644(3) 1.0582(12) -0.0248(8) 0.087(4) Uiso 1 1 d D
C40 C 0.6965(2) 0.9847(11) -0.0669(7) 0.076(3) Uiso 1 1 d D
C41 C 0.6987(2) 0.7921(12) -0.0401(6) 0.068(3) Uiso 1 1 d D
C42 C 0.7140(2) 0.6832(12) -0.1084(6) 0.072(3) Uiso 1 1 d D
C43 C 0.7207(4) 0.4944(16) -0.0799(9) 0.087(4) Uiso 1 1 d D
C44 C 0.7489(3) 0.754(2) -0.1327(8) 0.090(4) Uiso 1 1 d D
C45 C 0.7626(3) 0.6949(18) -0.2203(7) 0.078(3) Uiso 1 1 d D
C46 C 0.7985(4) 0.736(2) -0.2331(10) 0.092(4) Uiso 1 1 d .
C47 C 0.5461(5) 0.696(3) 0.0437(11) 0.121(6) Uiso 1 1 d D
C48 C 0.6412(3) 0.703(2) -0.0997(8) 0.086(3) Uiso 1 1 d D
O6 O 0.5640(10) 0.823(4) 0.3936(10) 0.31(2) Uiso 1 1 d D
C3 C 0.4976(4) 0.169(2) 0.6432(12) 0.153(9) Uiso 1 1 d D

loop_
_atom_type_symbol
_atom_type_description
_atom_type_scat_dispersion_real
_atom_type_scat_dispersion_imag
_atom_type_scat_source
C C 0.0000 0.0000 'International Tables Vol C Tables 4.2.6.8 and 6.1.1.4'
H H 0.0000 0.0000 'International Tables Vol C Tables 4.2.6.8 and 6.1.1.4'
O O 0.0000 0.0000 'International Tables Vol C Tables 4.2.6.8 and 6.1.1.4'

loop_
_geom_angle_atom_site_label_1
_geom_angle_atom_site_label_2
_geom_angle_atom_site_label_3
_geom_angle
C2 C1 C10 109.6(9)
C3 C2 C1 108.8(8)
C5 C4 C3 110.0(8)
C10 C5 C6 111.6(6)
C10 C5 C4 111.0(7)
C6 C5 C4 110.9(8)
C5 C6 C7 109.8(7)
O2 C7 C6 111.9(14)
O2 C7 C8 114.4(14)
C6 C7 C8 109.4(8)
C14 C8 C7 99.6(10)
C14 C8 C9 108.7(8)
C7 C8 C9 107.6(8)
C11 C9 C10 117.8(10)
C11 C9 C8 108.7(8)
C10 C9 C8 107.7(7)
C5 C10 C1 109.7(7)
C5 C10 C9 110.5(7)
C1 C10 C9 112.5(12)
C5 C10 C23 108.4(12)
C1 C10 C23 105.3(12)
C9 C10 C23 110.1(11)
C9 C11 C12 112.1(8)
O1 C12 C13 118.5(10)
O1 C12 C11 117.6(12)
C13 C12 C11 108.6(10)
C12 C13 C24 114.9(10)
C12 C13 C17 115.1(7)
C24 C13 C17 110.1(9)
C12 C13 C14 100.6(7)
C24 C13 C14 117.4(8)
C17 C13 C14 97.5(6)
C8 C14 C15 114.8(8)
C8 C14 C13 102.3(8)
C15 C14 C13 98.0(7)
C14 C15 C16 106.2(6)
C15 C16 C17 107.0(5)
C13 C17 C18 117.4(8)
C13 C17 C16 103.5(6)
C18 C17 C16 109.0(8)
C20 C18 C19 108.8(11)
C20 C18 C17 114.2(9)
C19 C18 C17 110.1(11)
C18 C20 C21 114.5(10)
C22 C21 C20 113.8(14)
O5 C22 O4 119(2)
O5 C22 C21 126.5(19)
O4 C22 C21 114(2)
C34 C25 C26 110.8(8)
C25 C26 C27 110.7(9)
O6 C27 C26 111.1(12)
O6 C27 C28 109.8(12)
C26 C27 C28 108.6(10)
C29 C28 C27 108.6(9)
C34 C29 C30 111.9(6)
C34 C29 C28 112.1(8)
C30 C29 C28 110.2(8)
C29 C30 C31 108.5(7)
O7 C31 C30 117.8(11)
O7 C31 C32 111.3(10)
C30 C31 C32 108.0(7)
C38 C32 C33 109.4(7)
C38 C32 C31 109.0(8)
C33 C32 C31 107.5(6)
C34 C33 C35 110.2(7)
C34 C33 C32 108.9(7)
C35 C33 C32 108.8(7)
C29 C34 C25 111.1(6)
C29 C34 C33 112.9(6)
C25 C34 C33 111.7(7)
C29 C34 C47 101.3(12)
C25 C34 C47 102.4(12)
C33 C34 C47 116.6(11)
C33 C35 C36 110.6(8)
O8 C36 C35 118.9(10)
O8 C36 C37 106.6(9)
C35 C36 C37 111.8(8)
C48 C37 C36 106.6(9)
C48 C37 C41 112.5(8)
C36 C37 C41 120.3(8)
C48 C37 C38 110.8(8)
C36 C37 C38 104.7(5)
C41 C37 C38 101.4(5)
C32 C38 C39 121.8(8)
C32 C38 C37 109.8(6)
C39 C38 C37 103.1(5)
C38 C39 C40 106.5(6)
C41 C40 C39 106.3(5)
C42 C41 C40 111.7(6)
C42 C41 C37 113.6(7)
C40 C41 C37 104.8(6)
C41 C42 C43 113.4(9)
C41 C42 C44 110.8(8)
C43 C42 C44 104.0(10)
C45 C44 C42 116.3(9)
C46 C45 C44 114.1(11)
O10 C46 O9 125.5(15)
O10 C46 C45 123.0(13)
O9 C46 C45 111.3(13)
O3 C3 C4 111.8(11)
O3 C3 C2 111.0(10)
C4 C3 C2 109.2(8)

loop_
_geom_bond_atom_site_label_1
_geom_bond_atom_site_label_2
_geom_bond_distance
O1 C12 1.380(19)
O2 C7 1.44(3)
O3 C3 1.447(10)
O4 C22 1.31(3)
O5 C22 1.23(3)
C1 C2 1.537(10)
C1 C10 1.538(9)
C2 C3 1.536(10)
C4 C5 1.528(9)
C4 C3 1.529(9)
C5 C10 1.519(8)
C5 C6 1.521(8)
C6 C7 1.534(9)
C7 C8 1.543(9)
C8 C14 1.497(9)
C8 C9 1.556(9)
C9 C11 1.531(9)
C9 C10 1.544(9)
C10 C23 1.550(9)
C11 C12 1.536(10)
C12 C13 1.496(9)
C13 C24 1.526(9)
C13 C17 1.539(8)
C13 C14 1.737(14)
C14 C15 1.527(9)
C15 C16 1.561(8)
C16 C17 1.574(9)
C17 C18 1.543(9)
C18 C20 1.537(9)
C18 C19 1.540(10)
C20 C21 1.549(9)
C21 C22 1.44(2)
O7 C31 1.50(2)
O8 C36 1.452(17)
O9 C46 1.301(19)
O10 C46 1.222(18)
C25 C34 1.522(8)
C25 C26 1.530(10)
C26 C27 1.530(10)
C27 O6 1.457(10)
C27 C28 1.546(10)
C28 C29 1.525(10)
C29 C34 1.508(8)
C29 C30 1.525(8)
C30 C31 1.543(9)
C31 C32 1.558(8)
C32 C38 1.521(8)
C32 C33 1.544(8)
C33 C34 1.526(8)
C33 C35 1.534(9)
C34 C47 1.544(10)
C35 C36 1.543(9)
C36 C37 1.556(8)
C37 C48 1.540(9)
C37 C41 1.566(8)
C37 C38 1.591(7)
C38 C39 1.560(8)
C39 C40 1.565(9)
C40 C41 1.549(8)
C41 C42 1.497(8)
C42 C43 1.549(9)
C42 C44 1.561(9)
C44 C45 1.549(9)
C45 C46 1.50(2)

loop_
_geom_torsion_atom_site_label_1
_geom_torsion_atom_site_label_2
_geom_torsion_atom_site_label_3
_geom_torsion_atom_site_label_4
_geom_torsion
C10 C1 C2 C3 61.0(16)
C3 C4 C5 C10 -58.1(14)
C3 C4 C5 C6 177.2(11)
C10 C5 C6 C7 -56.1(12)
C4 C5 C6 C7 68.3(14)
C5 C6 C7 O2 -68.4(13)
C5 C6 C7 C8 59.5(14)
O2 C7 C8 C14 -50.2(12)
C6 C7 C8 C14 -176.7(11)
O2 C7 C8 C9 63.0(13)
C6 C7 C8 C9 -63.4(13)
C14 C8 C9 C11 -61.4(14)
C7 C8 C9 C11 -168.4(13)
C14 C8 C9 C10 170.0(11)
C7 C8 C9 C10 63.0(12)
C6 C5 C10 C1 -178.2(11)
C4 C5 C10 C1 57.5(13)
C6 C5 C10 C9 57.2(11)
C4 C5 C10 C9 -67.1(11)
C6 C5 C10 C23 -63.6(12)
C4 C5 C10 C23 172.1(12)
C2 C1 C10 C5 -59.0(15)
C2 C1 C10 C9 64.5(15)
C2 C1 C10 C23 -175.5(14)
C11 C9 C10 C5 176.6(12)
C8 C9 C10 C5 -60.1(12)
C11 C9 C10 C1 53.6(15)
C8 C9 C10 C1 176.8(9)
C11 C9 C10 C23 -63.6(16)
C8 C9 C10 C23 59.6(15)
C10 C9 C11 C12 176.7(13)
C8 C9 C11 C12 53.9(17)
C9 C11 C12 O1 74.7(17)
C9 C11 C12 C13 -63.3(16)
O1 C12 C13 C24 163.9(11)
C11 C12 C13 C24 -58.5(12)
O1 C12 C13 C17 34.5(13)
C11 C12 C13 C17 172.1(10)
O1 C12 C13 C14 -69.0(11)
C11 C12 C13 C14 68.5(11)
C7 C8 C14 C15 -72.8(13)
C9 C8 C14 C15 174.8(10)
C7 C8 C14 C13 -177.8(10)
C9 C8 C14 C13 69.8(11)
C12 C13 C14 C8 -73.8(9)
C24 C13 C14 C8 51.5(10)
C17 C13 C14 C8 168.8(8)
C12 C13 C14 C15 168.6(9)
C24 C13 C14 C15 -66.1(11)
C17 C13 C14 C15 51.1(9)
C8 C14 C15 C16 -145.0(11)
C13 C14 C15 C16 -37.4(12)
C14 C15 C16 C17 11.6(15)
C12 C13 C17 C18 90.0(12)
C24 C13 C17 C18 -41.7(11)
C14 C13 C17 C18 -164.6(9)
C12 C13 C17 C16 -149.9(9)
C24 C13 C17 C16 78.3(10)
C14 C13 C17 C16 -44.5(9)
C15 C16 C17 C13 23.8(13)
C15 C16 C17 C18 149.5(11)
C13 C17 C18 C20 172.0(9)
C16 C17 C18 C20 54.8(13)
C13 C17 C18 C19 -65.3(13)
C16 C17 C18 C19 177.6(11)
C19 C18 C20 C21 84.1(15)
C17 C18 C20 C21 -152.5(12)
C18 C20 C21 C22 65.1(18)
C20 C21 C22 O5 22(3)
C20 C21 C22 O4 -150.8(18)
C34 C25 C26 C27 57.1(18)
C25 C26 C27 O6 178.8(19)
C25 C26 C27 C28 -60.2(18)
O6 C27 C28 C29 -178.0(19)
C26 C27 C28 C29 60.3(18)
C27 C28 C29 C34 -59.1(17)
C27 C28 C29 C30 175.6(13)
C34 C29 C30 C31 -56.8(11)
C28 C29 C30 C31 68.6(14)
C29 C30 C31 O7 -64.4(13)
C29 C30 C31 C32 62.7(11)
O7 C31 C32 C38 -53.2(11)
C30 C31 C32 C38 176.0(9)
O7 C31 C32 C33 65.3(11)
C30 C31 C32 C33 -65.5(11)
C38 C32 C33 C34 179.1(8)
C31 C32 C33 C34 60.8(11)
C38 C32 C33 C35 -60.7(11)
C31 C32 C33 C35 -179.0(9)
C30 C29 C34 C25 -179.5(9)
C28 C29 C34 C25 56.2(13)
C30 C29 C34 C33 54.1(11)
C28 C29 C34 C33 -70.2(12)
C30 C29 C34 C47 -71.4(12)
C28 C29 C34 C47 164.3(13)
C26 C25 C34 C29 -54.1(13)
C26 C25 C34 C33 72.9(14)
C26 C25 C34 C47 -161.6(15)
C35 C33 C34 C29 -175.0(10)
C32 C33 C34 C29 -55.8(11)
C35 C33 C34 C25 58.9(12)
C32 C33 C34 C25 178.2(9)
C35 C33 C34 C47 -58.3(15)
C32 C33 C34 C47 61.0(14)
C34 C33 C35 C36 176.7(11)
C32 C33 C35 C36 57.4(14)
C33 C35 C36 O8 65.4(14)
C33 C35 C36 C37 -59.5(14)
O8 C36 C37 C48 170.4(9)
C35 C36 C37 C48 -58.2(11)
O8 C36 C37 C41 40.8(9)
C35 C36 C37 C41 172.3(9)
O8 C36 C37 C38 -72.2(9)
C35 C36 C37 C38 59.3(10)
C33 C32 C38 C39 -174.7(9)
C31 C32 C38 C39 -57.4(12)
C33 C32 C38 C37 64.8(10)
C31 C32 C38 C37 -177.9(8)
C48 C37 C38 C32 52.3(10)
C36 C37 C38 C32 -62.2(9)
C41 C37 C38 C32 171.9(7)
C48 C37 C38 C39 -78.9(10)
C36 C37 C38 C39 166.6(9)
C41 C37 C38 C39 40.7(9)
C32 C38 C39 C40 -150.4(9)
C37 C38 C39 C40 -26.8(11)
C38 C39 C40 C41 2.3(12)
C39 C40 C41 C42 147.0(9)
C39 C40 C41 C37 23.7(11)
C48 C37 C41 C42 -43.5(11)
C36 C37 C41 C42 83.3(10)
C38 C37 C41 C42 -161.9(7)
C48 C37 C41 C40 78.6(10)
C36 C37 C41 C40 -154.5(8)
C38 C37 C41 C40 -39.7(8)
C40 C41 C42 C43 172.7(10)
C37 C41 C42 C43 -69.0(12)
C40 C41 C42 C44 56.3(12)
C37 C41 C42 C44 174.5(9)
C41 C42 C44 C45 -160.6(11)
C43 C42 C44 C45 77.3(14)
C42 C44 C45 C46 -168.4(12)
C44 C45 C46 O10 20(2)
C44 C45 C46 O9 -165.8(13)
C5 C4 C3 O3 -177.3(16)
C5 C4 C3 C2 59.5(16)
C1 C2 C3 O3 175.2(16)
C1 C2 C3 C4 -61.1(15)
